data_1573527
loop_
_publ_author_name
'Bouzid, Moad'
'Hierso, Jean-Cyrille'
'Mboyi, Cl\`eve D.'
'Poinsot, Didier'
'Domenichini, Bruno'
'Schreiner, Peter Richard'
'Ochmann, Lukas'

_publ_section_title
;
 Sulfur functionalized diamondoid phosphines enable building
 nanocomposites interfacing sp3-carbon and gold nanolayer
;
_journal_name_full Nanoscale
_journal_paper_doi 10.1039/D4NR03511A
_journal_year 2025
_chemical_formula_moiety 'C16 H21 Cl2 O2 P S'
_chemical_formula_sum 'C16 H21 Cl2 O2 P S'
_chemical_formula_weight 379.26
_space_group_crystal_system monoclinic
_space_group_IT_number 14
_space_group_name_Hall '-P 2yn'
_space_group_name_H-M_alt 'P 1 21/n 1'
_atom_sites_solution_hydrogens geom
_atom_sites_solution_primary direct
_audit_creation_method
;FinalCif V139 by Daniel Kratzert, Freiburg 2024, 
https://dkratzert.de/finalcif.html
;
_audit_update_record
;
2024-08-06 deposited with the CCDC.	2024-12-20 downloaded from the CCDC.
;
_cell_angle_alpha 90
_cell_angle_beta 103.068(2)
_cell_angle_gamma 90
_cell_formula_units_Z 4
_cell_length_a 6.6911(2)
_cell_length_b 21.7491(8)
_cell_length_c 12.1069(5)
_cell_measurement_reflns_used 2502
_cell_measurement_temperature 110(2)
_cell_measurement_theta_max 27.485
_cell_measurement_theta_min 0.998
_cell_volume 1716.23(11)
_computing_cell_refinement 'SAINT V8.40B (Bruker, 2016)'
_computing_data_collection 'APEX5 (Bruker, 2023)'
_computing_data_reduction SAINT
_computing_molecular_graphics 'Olex2 (Dolomanov et al., 2009)'
_computing_structure_refinement 'SHELXL-2019/2 (Sheldrick, 2019)'
_computing_structure_solution 'SHELXT 2018/2 (Sheldrick, 2018)'
_diffrn_ambient_environment N~2~
_diffrn_ambient_temperature 110(2)
_diffrn_detector 'CCD Plate'
_diffrn_detector_area_resol_mean 8.3
_diffrn_detector_type APEX2
_diffrn_measured_fraction_theta_full 0.999
_diffrn_measured_fraction_theta_max 0.997
_diffrn_measurement_device '\k-geometry diffractometer'
_diffrn_measurement_device_type 'Nonius Kappa Apex II'
_diffrn_measurement_method '\f and \w scans'
_diffrn_measurement_specimen_support 'MiTeGen micromount'
_diffrn_radiation_collimation '0.6 mm'
_diffrn_radiation_monochromator graphite
_diffrn_radiation_probe x-ray
_diffrn_radiation_type 'Mo K\a~1~'
_diffrn_radiation_wavelength 0.71073
_diffrn_radiation_xray_symbol K-L~3~
_diffrn_reflns_av_R_equivalents 0.0618
_diffrn_reflns_av_unetI/netI 0.0322
_diffrn_reflns_Laue_measured_fraction_full 0.999
_diffrn_reflns_Laue_measured_fraction_max 0.997
_diffrn_reflns_limit_h_max 8
_diffrn_reflns_limit_h_min -8
_diffrn_reflns_limit_k_max 28
_diffrn_reflns_limit_k_min -28
_diffrn_reflns_limit_l_max 15
_diffrn_reflns_limit_l_min -15
_diffrn_reflns_number 44968
_diffrn_reflns_point_group_measured_fraction_full 0.999
_diffrn_reflns_point_group_measured_fraction_max 0.997
_diffrn_reflns_theta_full 25.242
_diffrn_reflns_theta_max 27.533
_diffrn_reflns_theta_min 3.211
_diffrn_source 'X-ray tube'
_diffrn_source_target Mo
_diffrn_source_type 'Siemens KFF Mo 2K-180'
_exptl_absorpt_coefficient_mu 0.597
_exptl_absorpt_correction_T_max 0.8746
_exptl_absorpt_correction_T_min 0.8069
_exptl_absorpt_correction_type multi-scan
_exptl_absorpt_process_details 'SADABS-2016/2 (Bruker,2016) was used for absorption correction.'
_exptl_crystal_colour colourless
_exptl_crystal_density_diffrn 1.468
_exptl_crystal_description prism
_exptl_crystal_F_000 792
_exptl_crystal_recrystallization_method Sublimation
_exptl_crystal_size_max 0.660
_exptl_crystal_size_mid 0.083
_exptl_crystal_size_min 0.077
_refine_diff_density_max 0.457
_refine_diff_density_min -0.263
_refine_diff_density_rms 0.065
_refine_ls_extinction_method none
_refine_ls_goodness_of_fit_ref 1.080
_refine_ls_hydrogen_treatment constr
_refine_ls_matrix_type full
_refine_ls_number_parameters 200
_refine_ls_number_reflns 3950
_refine_ls_number_restraints 0
_refine_ls_restrained_S_all 1.080
_refine_ls_R_factor_all 0.0556
_refine_ls_R_factor_gt 0.0363
_refine_ls_shift/su_max 0.000
_refine_ls_shift/su_mean 0.000
_refine_ls_structure_factor_coef Fsqd
_refine_ls_weighting_details 'w=1/[\s^2^(Fo^2^)+(0.0287P)^2^+1.4085P] where P=(Fo^2^+2Fc^2^)/3'
_refine_ls_weighting_scheme calc
_refine_ls_wR_factor_gt 0.0754
_refine_ls_wR_factor_ref 0.0834
_reflns_Friedel_coverage 0.000
_reflns_number_gt 3103
_reflns_number_total 3950
_reflns_threshold_expression 'I > 2\s(I)'
_cod_data_source_file d4nr03511a2.cif
_cod_data_source_block Compound_1b
_cod_original_sg_symbol_H-M 'P 21/n'
_cod_database_code 1573527
_shelx_shelxl_version_number 2019/3
_shelx_space_group_comment
;
The symmetry employed for this shelxl refinement is uniquely defined
by the following loop, which should always be used as a source of
symmetry information in preference to the above space-group names.
They are only intended as comments.
;
_shelx_estimated_absorpt_t_min 0.694
_shelx_estimated_absorpt_t_max 0.955
_diffrn_measurement_ambient_temperature_device_make 'Oxford Cryostream 600'

loop_
_space_group_symop_operation_xyz
'x, y, z'
'-x+1/2, y+1/2, -z+1/2'
'-x, -y, -z'
'x-1/2, -y-1/2, z-1/2'

loop_
_atom_site_label
_atom_site_type_symbol
_atom_site_fract_x
_atom_site_fract_y
_atom_site_fract_z
_atom_site_U_iso_or_equiv
_atom_site_adp_type
_atom_site_occupancy
_atom_site_site_symmetry_order
_atom_site_calc_flag
_atom_site_refinement_flags_posn
_atom_site_refinement_flags_adp
_atom_site_refinement_flags_occupancy
_atom_site_disorder_assembly
_atom_site_disorder_group
Cl1 Cl 0.78995(7) 0.23024(2) 0.49055(4) 0.02224(12) Uani 1 1 d . . . . .
Cl2 Cl 0.54270(10) 0.30584(3) 0.28397(5) 0.03711(16) Uani 1 1 d . . . . .
S1 S 0.25635(8) 0.51909(2) 0.87639(4) 0.02203(13) Uani 1 1 d . . . . .
P1 P 0.50329(8) 0.26142(2) 0.42411(5) 0.01996(13) Uani 1 1 d . . . . .
O1 O 0.3543(2) 0.21157(7) 0.39725(14) 0.0314(4) Uani 1 1 d . . . . .
O2 O -0.1013(2) 0.53900(7) 0.73220(13) 0.0236(3) Uani 1 1 d . . . . .
C1 C 0.4539(3) 0.31974(9) 0.52081(16) 0.0145(4) Uani 1 1 d . . . . .
C2 C 0.6130(3) 0.37173(9) 0.53833(16) 0.0144(4) Uani 1 1 d . . . . .
H2A H 0.751577 0.354784 0.569455 0.017 Uiso 1 1 calc R U . . .
H2B H 0.613121 0.391596 0.464777 0.017 Uiso 1 1 calc R U . . .
C3 C 0.5597(3) 0.41910(9) 0.62053(16) 0.0138(4) Uani 1 1 d . . . . .
H3 H 0.663311 0.453002 0.631557 0.017 Uiso 1 1 calc R U . . .
C4 C 0.5627(3) 0.38898(9) 0.73559(16) 0.0132(4) Uani 1 1 d . . . . .
H4 H 0.702485 0.371779 0.767317 0.016 Uiso 1 1 calc R U . . .
C5 C 0.4053(3) 0.33636(8) 0.71782(16) 0.0134(4) Uani 1 1 d . . . . .
H5 H 0.408268 0.316232 0.792432 0.016 Uiso 1 1 calc R U . . .
C6 C 0.4567(3) 0.28839(8) 0.63569(16) 0.0148(4) Uani 1 1 d . . . . .
H6A H 0.354622 0.254697 0.624898 0.018 Uiso 1 1 calc R U . . .
H6B H 0.593950 0.270626 0.667205 0.018 Uiso 1 1 calc R U . . .
C7 C 0.2377(3) 0.34644(9) 0.47172(16) 0.0161(4) Uani 1 1 d . . . . .
H7A H 0.234126 0.366409 0.397822 0.019 Uiso 1 1 calc R U . . .
H7B H 0.134599 0.313005 0.459564 0.019 Uiso 1 1 calc R U . . .
C8 C 0.1908(3) 0.36359(9) 0.67122(16) 0.0144(4) Uani 1 1 d . . . . .
H8 H 0.087082 0.329738 0.660506 0.017 Uiso 1 1 calc R U . . .
C9 C 0.1875(3) 0.39360(9) 0.55553(16) 0.0141(4) Uani 1 1 d . . . . .
H9 H 0.047767 0.410890 0.524077 0.017 Uiso 1 1 calc R U . . .
C10 C 0.3450(3) 0.44627(8) 0.57336(16) 0.0133(4) Uani 1 1 d . . . . .
H10 H 0.342310 0.466482 0.498848 0.016 Uiso 1 1 calc R U . . .
C11 C 0.5116(3) 0.43650(9) 0.81894(16) 0.0161(4) Uani 1 1 d . . . . .
H11A H 0.614906 0.469873 0.831103 0.019 Uiso 1 1 calc R U . . .
H11B H 0.514649 0.416698 0.892928 0.019 Uiso 1 1 calc R U . . .
C12 C 0.1387(3) 0.41112(9) 0.75410(17) 0.0160(4) Uani 1 1 d . . . . .
H12A H -0.000618 0.427789 0.723909 0.019 Uiso 1 1 calc R U . . .
H12B H 0.141006 0.391364 0.828042 0.019 Uiso 1 1 calc R U . . .
C13 C 0.2965(3) 0.46333(9) 0.76990(16) 0.0148(4) Uani 1 1 d . . . . .
C14 C 0.2952(3) 0.49421(9) 0.65621(16) 0.0161(4) Uani 1 1 d . . . . .
H14A H 0.398389 0.527595 0.667247 0.019 Uiso 1 1 calc R U . . .
H14B H 0.158622 0.512434 0.624753 0.019 Uiso 1 1 calc R U . . .
C15 C 0.0105(3) 0.55144(9) 0.82244(19) 0.0216(4) Uani 1 1 d . . . . .
C16 C -0.0470(4) 0.59735(11) 0.9033(2) 0.0352(6) Uani 1 1 d . . . . .
H16A H -0.151903 0.579508 0.938543 0.053 Uiso 1 1 calc R U . . .
H16B H -0.101198 0.634642 0.861707 0.053 Uiso 1 1 calc R U . . .
H16C H 0.074681 0.607736 0.962240 0.053 Uiso 1 1 calc R U . . .

loop_
_atom_site_aniso_label
_atom_site_aniso_U_11
_atom_site_aniso_U_22
_atom_site_aniso_U_33
_atom_site_aniso_U_23
_atom_site_aniso_U_13
_atom_site_aniso_U_12
Cl1 0.0227(2) 0.0248(3) 0.0197(3) -0.0038(2) 0.0058(2) 0.0021(2)
Cl2 0.0575(4) 0.0417(4) 0.0128(3) 0.0016(2) 0.0092(3) 0.0100(3)
S1 0.0243(3) 0.0224(3) 0.0171(3) -0.0045(2) -0.0001(2) 0.0045(2)
P1 0.0232(3) 0.0207(3) 0.0142(3) -0.0046(2) 0.0005(2) -0.0007(2)
O1 0.0297(8) 0.0265(8) 0.0333(10) -0.0152(7) -0.0025(7) -0.0048(7)
O2 0.0227(7) 0.0208(8) 0.0245(8) -0.0011(6) -0.0005(6) 0.0025(6)
C1 0.0154(9) 0.0147(9) 0.0125(9) -0.0009(7) 0.0011(7) -0.0023(7)
C2 0.0128(8) 0.0172(10) 0.0126(10) 0.0026(8) 0.0016(7) -0.0029(7)
C3 0.0133(9) 0.0136(9) 0.0133(10) 0.0011(7) 0.0002(7) -0.0050(7)
C4 0.0113(8) 0.0159(9) 0.0108(9) 0.0011(7) -0.0005(7) -0.0006(7)
C5 0.0151(8) 0.0138(9) 0.0108(9) 0.0039(7) 0.0021(7) -0.0016(7)
C6 0.0149(9) 0.0139(9) 0.0152(10) 0.0011(7) 0.0026(8) -0.0017(7)
C7 0.0154(9) 0.0176(10) 0.0127(10) 0.0004(8) -0.0022(7) -0.0033(7)
C8 0.0121(8) 0.0142(9) 0.0163(10) 0.0021(8) 0.0021(7) -0.0036(7)
C9 0.0113(8) 0.0147(9) 0.0137(10) 0.0029(7) -0.0026(7) -0.0009(7)
C10 0.0147(8) 0.0136(9) 0.0100(9) 0.0037(7) -0.0008(7) -0.0014(7)
C11 0.0164(9) 0.0189(10) 0.0110(9) 0.0006(8) -0.0007(7) -0.0006(8)
C12 0.0151(9) 0.0183(10) 0.0148(10) 0.0033(8) 0.0038(8) 0.0005(7)
C13 0.0164(9) 0.0145(9) 0.0126(9) -0.0019(7) 0.0013(7) 0.0010(7)
C14 0.0171(9) 0.0124(9) 0.0165(10) 0.0027(8) -0.0008(7) -0.0005(7)
C15 0.0250(10) 0.0156(10) 0.0253(12) 0.0007(9) 0.0076(9) 0.0025(8)
C16 0.0378(13) 0.0313(13) 0.0357(14) -0.0090(11) 0.0067(11) 0.0105(11)

loop_
_atom_type_symbol
_atom_type_description
_atom_type_scat_dispersion_real
_atom_type_scat_dispersion_imag
_atom_type_scat_source
C C 0.0033 0.0016 'International Tables Vol C Tables 4.2.6.8 and 6.1.1.4'
H H 0.0000 0.0000 'International Tables Vol C Tables 4.2.6.8 and 6.1.1.4'
Cl Cl 0.1484 0.1585 'International Tables Vol C Tables 4.2.6.8 and 6.1.1.4'
O O 0.0106 0.0060 'International Tables Vol C Tables 4.2.6.8 and 6.1.1.4'
P P 0.1023 0.0942 'International Tables Vol C Tables 4.2.6.8 and 6.1.1.4'
S S 0.1246 0.1234 'International Tables Vol C Tables 4.2.6.8 and 6.1.1.4'

loop_
_geom_angle_atom_site_label_1
_geom_angle_atom_site_label_2
_geom_angle_atom_site_label_3
_geom_angle
_geom_angle_site_symmetry_1
_geom_angle_site_symmetry_3
_geom_angle_publ_flag
C15 S1 C13 105.95(9) . . ?
O1 P1 C1 116.76(9) . . ?
O1 P1 Cl2 112.36(8) . . ?
C1 P1 Cl2 106.63(7) . . ?
O1 P1 Cl1 112.24(7) . . ?
C1 P1 Cl1 105.88(7) . . ?
Cl2 P1 Cl1 101.66(3) . . ?
C2 C1 C6 109.51(15) . . ?
C2 C1 C7 109.61(15) . . ?
C6 C1 C7 109.33(15) . . ?
C2 C1 P1 112.60(13) . . ?
C6 C1 P1 107.87(13) . . ?
C7 C1 P1 107.86(13) . . ?
C3 C2 C1 109.28(15) . . ?
C3 C2 H2A 109.8 . . ?
C1 C2 H2A 109.8 . . ?
C3 C2 H2B 109.8 . . ?
C1 C2 H2B 109.8 . . ?
H2A C2 H2B 108.3 . . ?
C2 C3 C4 110.23(15) . . ?
C2 C3 C10 110.63(15) . . ?
C4 C3 C10 108.66(15) . . ?
C2 C3 H3 109.1 . . ?
C4 C3 H3 109.1 . . ?
C10 C3 H3 109.1 . . ?
C3 C4 C11 110.47(15) . . ?
C3 C4 C5 108.83(15) . . ?
C11 C4 C5 110.23(15) . . ?
C3 C4 H4 109.1 . . ?
C11 C4 H4 109.1 . . ?
C5 C4 H4 109.1 . . ?
C6 C5 C8 110.60(15) . . ?
C6 C5 C4 110.52(15) . . ?
C8 C5 C4 108.53(15) . . ?
C6 C5 H5 109.1 . . ?
C8 C5 H5 109.1 . . ?
C4 C5 H5 109.1 . . ?
C5 C6 C1 108.95(15) . . ?
C5 C6 H6A 109.9 . . ?
C1 C6 H6A 109.9 . . ?
C5 C6 H6B 109.9 . . ?
C1 C6 H6B 109.9 . . ?
H6A C6 H6B 108.3 . . ?
C9 C7 C1 108.81(15) . . ?
C9 C7 H7A 109.9 . . ?
C1 C7 H7A 109.9 . . ?
C9 C7 H7B 109.9 . . ?
C1 C7 H7B 109.9 . . ?
H7A C7 H7B 108.3 . . ?
C12 C8 C5 110.54(15) . . ?
C12 C8 C9 110.50(15) . . ?
C5 C8 C9 108.49(15) . . ?
C12 C8 H8 109.1 . . ?
C5 C8 H8 109.1 . . ?
C9 C8 H8 109.1 . . ?
C7 C9 C10 110.23(15) . . ?
C7 C9 C8 110.98(15) . . ?
C10 C9 C8 108.62(15) . . ?
C7 C9 H9 109.0 . . ?
C10 C9 H9 109.0 . . ?
C8 C9 H9 109.0 . . ?
C14 C10 C9 110.76(15) . . ?
C14 C10 C3 109.92(15) . . ?
C9 C10 C3 108.58(15) . . ?
C14 C10 H10 109.2 . . ?
C9 C10 H10 109.2 . . ?
C3 C10 H10 109.2 . . ?
C4 C11 C13 109.18(15) . . ?
C4 C11 H11A 109.8 . . ?
C13 C11 H11A 109.8 . . ?
C4 C11 H11B 109.8 . . ?
C13 C11 H11B 109.8 . . ?
H11A C11 H11B 108.3 . . ?
C13 C12 C8 109.19(15) . . ?
C13 C12 H12A 109.8 . . ?
C8 C12 H12A 109.8 . . ?
C13 C12 H12B 109.8 . . ?
C8 C12 H12B 109.8 . . ?
H12A C12 H12B 108.3 . . ?
C14 C13 C12 110.45(16) . . ?
C14 C13 C11 109.10(16) . . ?
C12 C13 C11 108.93(15) . . ?
C14 C13 S1 111.74(13) . . ?
C12 C13 S1 111.81(13) . . ?
C11 C13 S1 104.59(13) . . ?
C13 C14 C10 109.39(15) . . ?
C13 C14 H14A 109.8 . . ?
C10 C14 H14A 109.8 . . ?
C13 C14 H14B 109.8 . . ?
C10 C14 H14B 109.8 . . ?
H14A C14 H14B 108.2 . . ?
O2 C15 C16 122.6(2) . . ?
O2 C15 S1 125.31(16) . . ?
C16 C15 S1 112.05(16) . . ?
C15 C16 H16A 109.5 . . ?
C15 C16 H16B 109.5 . . ?
H16A C16 H16B 109.5 . . ?
C15 C16 H16C 109.5 . . ?
H16A C16 H16C 109.5 . . ?
H16B C16 H16C 109.5 . . ?

loop_
_geom_bond_atom_site_label_1
_geom_bond_atom_site_label_2
_geom_bond_distance
_geom_bond_site_symmetry_2
_geom_bond_publ_flag
Cl1 P1 2.0219(7) . ?
Cl2 P1 2.0208(8) . ?
S1 C15 1.773(2) . ?
S1 C13 1.834(2) . ?
P1 O1 1.4591(16) . ?
P1 C1 1.807(2) . ?
O2 C15 1.207(3) . ?
C1 C2 1.534(2) . ?
C1 C6 1.545(3) . ?
C1 C7 1.548(3) . ?
C2 C3 1.529(3) . ?
C2 H2A 0.9900 . ?
C2 H2B 0.9900 . ?
C3 C4 1.535(3) . ?
C3 C10 1.539(2) . ?
C3 H3 1.0000 . ?
C4 C11 1.536(3) . ?
C4 C5 1.537(2) . ?
C4 H4 1.0000 . ?
C5 C6 1.533(3) . ?
C5 C8 1.537(2) . ?
C5 H5 1.0000 . ?
C6 H6A 0.9900 . ?
C6 H6B 0.9900 . ?
C7 C9 1.532(3) . ?
C7 H7A 0.9900 . ?
C7 H7B 0.9900 . ?
C8 C12 1.535(3) . ?
C8 C9 1.541(3) . ?
C8 H8 1.0000 . ?
C9 C10 1.538(2) . ?
C9 H9 1.0000 . ?
C10 C14 1.535(3) . ?
C10 H10 1.0000 . ?
C11 C13 1.542(3) . ?
C11 H11A 0.9900 . ?
C11 H11B 0.9900 . ?
C12 C13 1.533(3) . ?
C12 H12A 0.9900 . ?
C12 H12B 0.9900 . ?
C13 C14 1.530(3) . ?
C14 H14A 0.9900 . ?
C14 H14B 0.9900 . ?
C15 C16 1.508(3) . ?
C16 H16A 0.9800 . ?
C16 H16B 0.9800 . ?
C16 H16C 0.9800 . ?

loop_
_geom_torsion_atom_site_label_1
_geom_torsion_atom_site_label_2
_geom_torsion_atom_site_label_3
_geom_torsion_atom_site_label_4
_geom_torsion
_geom_torsion_site_symmetry_1
_geom_torsion_site_symmetry_2
_geom_torsion_site_symmetry_3
_geom_torsion_site_symmetry_4
_geom_torsion_publ_flag
O1 P1 C1 C2 -176.89(13) . . . . ?
Cl2 P1 C1 C2 -50.36(14) . . . . ?
Cl1 P1 C1 C2 57.36(14) . . . . ?
O1 P1 C1 C6 62.16(15) . . . . ?
Cl2 P1 C1 C6 -171.31(10) . . . . ?
Cl1 P1 C1 C6 -63.59(12) . . . . ?
O1 P1 C1 C7 -55.83(16) . . . . ?
Cl2 P1 C1 C7 70.71(13) . . . . ?
Cl1 P1 C1 C7 178.43(11) . . . . ?
C6 C1 C2 C3 -60.24(19) . . . . ?
C7 C1 C2 C3 59.7(2) . . . . ?
P1 C1 C2 C3 179.75(12) . . . . ?
C1 C2 C3 C4 60.44(19) . . . . ?
C1 C2 C3 C10 -59.77(19) . . . . ?
C2 C3 C4 C11 179.39(14) . . . . ?
C10 C3 C4 C11 -59.22(19) . . . . ?
C2 C3 C4 C5 -59.46(18) . . . . ?
C10 C3 C4 C5 61.93(19) . . . . ?
C3 C4 C5 C6 59.31(19) . . . . ?
C11 C4 C5 C6 -179.39(15) . . . . ?
C3 C4 C5 C8 -62.13(19) . . . . ?
C11 C4 C5 C8 59.16(19) . . . . ?
C8 C5 C6 C1 60.59(19) . . . . ?
C4 C5 C6 C1 -59.62(19) . . . . ?
C2 C1 C6 C5 59.72(19) . . . . ?
C7 C1 C6 C5 -60.38(19) . . . . ?
P1 C1 C6 C5 -177.41(12) . . . . ?
C2 C1 C7 C9 -60.1(2) . . . . ?
C6 C1 C7 C9 59.93(19) . . . . ?
P1 C1 C7 C9 176.97(12) . . . . ?
C6 C5 C8 C12 179.42(15) . . . . ?
C4 C5 C8 C12 -59.18(19) . . . . ?
C6 C5 C8 C9 -59.27(19) . . . . ?
C4 C5 C8 C9 62.13(19) . . . . ?
C1 C7 C9 C10 60.50(19) . . . . ?
C1 C7 C9 C8 -59.89(19) . . . . ?
C12 C8 C9 C7 -179.54(14) . . . . ?
C5 C8 C9 C7 59.13(19) . . . . ?
C12 C8 C9 C10 59.12(18) . . . . ?
C5 C8 C9 C10 -62.21(19) . . . . ?
C7 C9 C10 C14 179.39(15) . . . . ?
C8 C9 C10 C14 -58.81(19) . . . . ?
C7 C9 C10 C3 -59.82(19) . . . . ?
C8 C9 C10 C3 61.98(19) . . . . ?
C2 C3 C10 C14 -179.35(15) . . . . ?
C4 C3 C10 C14 59.51(19) . . . . ?
C2 C3 C10 C9 59.35(19) . . . . ?
C4 C3 C10 C9 -61.79(19) . . . . ?
C3 C4 C11 C13 59.80(19) . . . . ?
C5 C4 C11 C13 -60.5(2) . . . . ?
C5 C8 C12 C13 60.51(19) . . . . ?
C9 C8 C12 C13 -59.60(19) . . . . ?
C8 C12 C13 C14 59.32(19) . . . . ?
C8 C12 C13 C11 -60.5(2) . . . . ?
C8 C12 C13 S1 -175.58(12) . . . . ?
C4 C11 C13 C14 -60.0(2) . . . . ?
C4 C11 C13 C12 60.7(2) . . . . ?
C4 C11 C13 S1 -179.67(13) . . . . ?
C15 S1 C13 C14 61.70(15) . . . . ?
C15 S1 C13 C12 -62.68(15) . . . . ?
C15 S1 C13 C11 179.60(13) . . . . ?
C12 C13 C14 C10 -58.97(19) . . . . ?
C11 C13 C14 C10 60.73(19) . . . . ?
S1 C13 C14 C10 175.89(12) . . . . ?
C9 C10 C14 C13 59.02(19) . . . . ?
C3 C10 C14 C13 -60.97(19) . . . . ?
C13 S1 C15 O2 -1.5(2) . . . . ?
C13 S1 C15 C16 178.35(16) . . . . ?
